data_4346839
loop_
_publ_author_name
'Liang, Lan-Chang'
'Chou, Kuan-Wei'
'Su, Wei-Jia'
'Chen, Han-Sheng'
'Hsu, Yu-Lin'

_publ_section_title
;
 Homo- and Heteropolynuclear Clusters of Phosphine Triphenolates.
;
_journal_issue 23
_journal_name_full 'Inorganic chemistry'
_journal_page_first 11526
_journal_page_last 11534
_journal_paper_doi 10.1021/acs.inorgchem.5b02208
_journal_volume 54
_journal_year 2015
_chemical_formula_moiety 'C99 H144 O8 P2 Zn3'
_chemical_formula_sum 'C99 H144 O8 P2 Zn3'
_chemical_formula_weight 1720.19
_space_group_IT_number 2
_space_group_name_Hall '-P 1'
_space_group_name_H-M_alt 'P -1'
_symmetry_cell_setting triclinic
_symmetry_space_group_name_H-M 'P -1'
_atom_sites_solution_hydrogens geom
_atom_sites_solution_primary direct
_atom_sites_solution_secondary difmap
_audit_creation_method SHELXL-97
_cell_angle_alpha 92.80
_cell_angle_beta 105.49
_cell_angle_gamma 103.56
_cell_formula_units_Z 2
_cell_length_a 14.79730(10)
_cell_length_b 18.1318(2)
_cell_length_c 22.9456(2)
_cell_measurement_reflns_used 68345
_cell_measurement_temperature 293(2)
_cell_measurement_theta_max 25.35
_cell_measurement_theta_min 2.037
_cell_volume 5726.38(9)
_computing_cell_refinement 'HKL Scalepack (Otwinowski & Minor 1997)'
_computing_data_collection 'Collect (Nonius BV, 1997-2000)'
_computing_data_reduction 'HKL Denzo and Scalepack'
_computing_molecular_graphics 'Ortep-3 for Windows (Farrugia, 1997)'
_computing_publication_material 'WinGX publication routines (Farrugia, 1999)'
_computing_structure_refinement 'SHELXL-97 (Sheldrick, 1997)'
_computing_structure_solution 'SHELXS-86 (Sheldrick, 1986)'
_diffrn_ambient_temperature 293(2)
_diffrn_measured_fraction_theta_full 0.998
_diffrn_measured_fraction_theta_max 0.998
_diffrn_measurement_device_type KappaCCD
_diffrn_measurement_method 'CCD rotation images, thick slices'
_diffrn_radiation_monochromator graphite
_diffrn_radiation_source 'fine-focus sealed tube'
_diffrn_radiation_type MoK\a
_diffrn_radiation_wavelength 0.71073
_diffrn_reflns_av_R_equivalents 0.0689
_diffrn_reflns_av_sigmaI/netI 0.0549
_diffrn_reflns_limit_h_max 17
_diffrn_reflns_limit_h_min -17
_diffrn_reflns_limit_k_max 16
_diffrn_reflns_limit_k_min -21
_diffrn_reflns_limit_l_max 27
_diffrn_reflns_limit_l_min -27
_diffrn_reflns_number 73190
_diffrn_reflns_theta_full 25.32
_diffrn_reflns_theta_max 25.32
_diffrn_reflns_theta_min 2.06
_exptl_absorpt_coefficient_mu 0.695
_exptl_absorpt_correction_T_max 0.8510
_exptl_absorpt_correction_T_min 0.7931
_exptl_absorpt_correction_type multi-scan
_exptl_absorpt_process_details
;
 ?
;
_exptl_crystal_colour colorless
_exptl_crystal_density_diffrn 0.998
_exptl_crystal_density_method 'not measured'
_exptl_crystal_description prism
_exptl_crystal_F_000 1844
_exptl_crystal_size_max 0.35
_exptl_crystal_size_mid 0.30
_exptl_crystal_size_min 0.24
_platon_squeeze_details
;
;
_refine_diff_density_max 0.764
_refine_diff_density_min -0.800
_refine_diff_density_rms 0.115
_refine_ls_extinction_method none
_refine_ls_goodness_of_fit_ref 1.025
_refine_ls_hydrogen_treatment constr
_refine_ls_matrix_type full
_refine_ls_number_parameters 956
_refine_ls_number_reflns 20851
_refine_ls_number_restraints 1
_refine_ls_restrained_S_all 1.025
_refine_ls_R_factor_all 0.0800
_refine_ls_R_factor_gt 0.0611
_refine_ls_shift/su_max 0.059
_refine_ls_shift/su_mean 0.001
_refine_ls_structure_factor_coef Fsqd
_refine_ls_weighting_details 'calc w=1/[\s^2^(Fo^2^)+(0.0987P)^2^+7.2372P] where P=(Fo^2^+2Fc^2^)/3'
_refine_ls_weighting_scheme calc
_refine_ls_wR_factor_gt 0.1684
_refine_ls_wR_factor_ref 0.1815
_reflns_number_gt 16131
_reflns_number_total 20851
_reflns_threshold_expression >2sigma(I)
_cod_data_source_file ic5b02208_si_002.cif
_cod_data_source_block 8496
_cod_depositor_comments
;
The following automatic conversions were performed:

data item '_symmetry_cell_setting' value 'Triclinic' was changed to
'triclinic' in accordance with the
/home/saulius/struct/COD-crude-data/automatic-downloads/DataCite-retrospective/ACS/depositions/lib/dictionaries/cif_core.dic
dictionary named 'cif_core.dic' version 2.4.2 last updated on
2011-04-26.

Automatic conversion script
Id: cif_fix_values 6909 2019-04-08 15:41:33Z antanas 
;
_cod_original_sg_symbol_H-M P-1
_cod_database_code 4346839

loop_
_symmetry_equiv_pos_as_xyz
'x, y, z'
'-x, -y, -z'

loop_
_atom_site_label
_atom_site_type_symbol
_atom_site_fract_x
_atom_site_fract_y
_atom_site_fract_z
_atom_site_U_iso_or_equiv
_atom_site_adp_type
_atom_site_occupancy
_atom_site_symmetry_multiplicity
_atom_site_calc_flag
_atom_site_refinement_flags
_atom_site_disorder_assembly
_atom_site_disorder_group
Zn1 Zn 0.07620(3) 0.28946(2) 0.79531(2) 0.03470(13) Uani 1 1 d . D .
Zn2 Zn 0.28917(3) 0.25456(2) 0.833977(18) 0.02774(12) Uani 1 1 d . . .
Zn3 Zn 0.14119(3) 0.21806(2) 0.684880(18) 0.02821(12) Uani 1 1 d . . .
P1 P 0.26652(6) 0.33232(5) 0.70435(4) 0.02479(19) Uani 1 1 d . . .
P2 P 0.21046(6) 0.12405(5) 0.80297(4) 0.0264(2) Uani 1 1 d . . .
O1 O 0.21391(17) 0.33427(13) 0.82666(11) 0.0291(5) Uani 1 1 d . . .
O2 O 0.05086(17) 0.20115(13) 0.73749(11) 0.0312(5) Uani 1 1 d . . .
O3 O 0.07405(18) 0.26370(15) 0.61714(12) 0.0378(6) Uani 1 1 d . . .
O4 O 0.40118(17) 0.31480(13) 0.81925(11) 0.0301(5) Uani 1 1 d . . .
O5 O 0.14481(17) 0.11629(13) 0.67041(11) 0.0310(5) Uani 1 1 d . . .
O6 O 0.30261(19) 0.22934(14) 0.91694(11) 0.0349(6) Uani 1 1 d . . .
O7 O 0.0132(2) 0.36982(17) 0.76035(15) 0.0545(8) Uani 1 1 d . . .
O8 O 0.0211(2) 0.25448(18) 0.86243(14) 0.0476(7) Uani 1 1 d . . .
C1 C 0.2702(3) 0.41468(19) 0.75626(16) 0.0286(7) Uani 1 1 d . A .
C2 C 0.2522(3) 0.4059(2) 0.81267(17) 0.0315(8) Uani 1 1 d . . .
C3 C 0.2717(3) 0.4702(2) 0.85540(18) 0.0386(9) Uani 1 1 d . . .
C4 C 0.2810(4) 0.4651(2) 0.9232(2) 0.0554(13) Uani 1 1 d . . .
C5 C 0.3605(5) 0.4240(3) 0.9485(2) 0.086(2) Uani 1 1 d . . .
H5A H 0.3673 0.4201 0.9910 0.129 Uiso 1 1 calc R . .
H5B H 0.4209 0.4524 0.9436 0.129 Uiso 1 1 calc R . .
H5C H 0.3428 0.3737 0.9268 0.129 Uiso 1 1 calc R . .
C6 C 0.1872(5) 0.4242(3) 0.9343(3) 0.0878(15) Uani 1 1 d . . .
H6A H 0.1971 0.4218 0.9771 0.132 Uiso 1 1 calc R . .
H6B H 0.1657 0.3734 0.9132 0.132 Uiso 1 1 calc R . .
H6C H 0.1389 0.4515 0.9195 0.132 Uiso 1 1 calc R . .
C7 C 0.3145(5) 0.5443(3) 0.9607(3) 0.0878(15) Uani 1 1 d . . .
H7A H 0.3202 0.5384 1.0028 0.132 Uiso 1 1 calc R . .
H7B H 0.2678 0.5730 0.9460 0.132 Uiso 1 1 calc R . .
H7C H 0.3763 0.5710 0.9567 0.132 Uiso 1 1 calc R . .
C8 C 0.2904(3) 0.5419(2) 0.83374(19) 0.0458(10) Uani 1 1 d . . .
H8 H 0.3004 0.5852 0.8605 0.055 Uiso 1 1 calc R . .
C9 C 0.2946(3) 0.5517(2) 0.77482(19) 0.0416(9) Uani 1 1 d . A .
C10 C 0.3068(4) 0.6308(2) 0.7517(2) 0.0586(13) Uani 1 1 d . . .
C11 C 0.3039(7) 0.6928(4) 0.8001(3) 0.050(2) Uiso 0.612(10) 1 d P A 1
H11A H 0.3513 0.6926 0.8379 0.075 Uiso 0.612(10) 1 calc PR A 1
H11B H 0.2405 0.6819 0.8060 0.075 Uiso 0.612(10) 1 calc PR A 1
H11C H 0.3181 0.7421 0.7861 0.075 Uiso 0.612(10) 1 calc PR A 1
C12 C 0.2388(7) 0.6279(6) 0.6944(4) 0.072(3) Uiso 0.612(10) 1 d P A 1
H12A H 0.2483 0.6778 0.6811 0.108 Uiso 0.612(10) 1 calc PR A 1
H12B H 0.1742 0.6113 0.6980 0.108 Uiso 0.612(10) 1 calc PR A 1
H12C H 0.2480 0.5926 0.6653 0.108 Uiso 0.612(10) 1 calc PR A 1
C13 C 0.4159(7) 0.6563(6) 0.7456(5) 0.075(3) Uiso 0.612(10) 1 d P A 1
H13A H 0.4617 0.6586 0.7847 0.113 Uiso 0.612(10) 1 calc PR A 1
H13B H 0.4266 0.7056 0.7314 0.113 Uiso 0.612(10) 1 calc PR A 1
H13C H 0.4242 0.6196 0.7172 0.113 Uiso 0.612(10) 1 calc PR A 1
C11A C 0.3567(16) 0.6932(10) 0.7968(8) 0.090(5) Uiso 0.388(10) 1 d P A 2
H11D H 0.3390 0.6836 0.8336 0.135 Uiso 0.388(10) 1 calc PR A 2
H11E H 0.3397 0.7387 0.7830 0.135 Uiso 0.388(10) 1 calc PR A 2
H11F H 0.4253 0.7000 0.8046 0.135 Uiso 0.388(10) 1 calc PR A 2
C12A C 0.1888(14) 0.6363(12) 0.7240(9) 0.105(7) Uiso 0.388(10) 1 d P A 2
H12D H 0.1538 0.5950 0.6923 0.158 Uiso 0.388(10) 1 calc PR A 2
H12E H 0.1881 0.6841 0.7079 0.158 Uiso 0.388(10) 1 calc PR A 2
H12F H 0.1587 0.6330 0.7563 0.158 Uiso 0.388(10) 1 calc PR A 2
C13A C 0.3274(13) 0.6334(10) 0.6933(8) 0.089(6) Uiso 0.388(10) 1 d P A 2
H13D H 0.2917 0.5867 0.6675 0.133 Uiso 0.388(10) 1 calc PR A 2
H13E H 0.3956 0.6395 0.6994 0.133 Uiso 0.388(10) 1 calc PR A 2
H13F H 0.3086 0.6757 0.6745 0.133 Uiso 0.388(10) 1 calc PR A 2
C14 C 0.2906(3) 0.4880(2) 0.73809(18) 0.0365(9) Uani 1 1 d . . .
H14 H 0.3018 0.4937 0.7004 0.044 Uiso 1 1 calc R A .
C15 C 0.0777(3) 0.0898(2) 0.78601(17) 0.0319(8) Uani 1 1 d . B .
C16 C 0.0150(3) 0.1290(2) 0.75152(17) 0.0320(8) Uani 1 1 d . . .
C17 C -0.0863(3) 0.0950(2) 0.7313(2) 0.0421(10) Uani 1 1 d . . .
C18 C -0.1567(3) 0.1233(3) 0.6808(3) 0.0579(13) Uani 1 1 d U . .
C19 C -0.1682(4) 0.2008(3) 0.7000(4) 0.0985(17) Uani 1 1 d U . .
H19A H -0.1057 0.2368 0.7133 0.148 Uiso 1 1 calc R . .
H19B H -0.1973 0.1970 0.7328 0.148 Uiso 1 1 calc R . .
H19C H -0.2090 0.2177 0.6662 0.148 Uiso 1 1 calc R . .
C20 C -0.1188(4) 0.1268(4) 0.6244(3) 0.097(2) Uani 1 1 d . . .
H20A H -0.0551 0.1610 0.6348 0.145 Uiso 1 1 calc R . .
H20B H -0.1618 0.1449 0.5924 0.145 Uiso 1 1 calc R . .
H20C H -0.1160 0.0767 0.6108 0.145 Uiso 1 1 calc R . .
C21 C -0.2571(4) 0.0686(4) 0.6611(4) 0.0985(17) Uani 1 1 d . . .
H21A H -0.2988 0.0880 0.6293 0.148 Uiso 1 1 calc R . .
H21B H -0.2831 0.0637 0.6952 0.148 Uiso 1 1 calc R . .
H21C H -0.2529 0.0195 0.6462 0.148 Uiso 1 1 calc R . .
C22 C -0.1202(3) 0.0307(2) 0.7580(2) 0.0495(11) Uani 1 1 d . . .
H22 H -0.1869 0.0094 0.7474 0.059 Uiso 1 1 calc R . .
C23 C -0.0603(3) -0.0035(2) 0.7995(2) 0.0447(10) Uani 1 1 d . B .
C24 C -0.1028(4) -0.0688(3) 0.8326(3) 0.0585(13) Uani 1 1 d . . .
C25 C -0.0247(8) -0.1032(7) 0.8717(6) 0.077(4) Uiso 0.587(18) 1 d P B 1
H25A H 0.0252 -0.0632 0.8991 0.116 Uiso 0.587(18) 1 calc PR B 1
H25B H 0.0030 -0.1282 0.8457 0.116 Uiso 0.587(18) 1 calc PR B 1
H25C H -0.0537 -0.1396 0.8948 0.116 Uiso 0.587(18) 1 calc PR B 1
C26 C -0.1457(11) -0.0320(6) 0.8789(6) 0.080(4) Uiso 0.587(18) 1 d P B 1
H26A H -0.0951 0.0069 0.9068 0.120 Uiso 0.587(18) 1 calc PR B 1
H26B H -0.1726 -0.0707 0.9011 0.120 Uiso 0.587(18) 1 calc PR B 1
H26C H -0.1957 -0.0098 0.8571 0.120 Uiso 0.587(18) 1 calc PR B 1
C27 C -0.1819(10) -0.1304(7) 0.7886(6) 0.081(4) Uiso 0.587(18) 1 d P B 1
H27A H -0.2066 -0.1703 0.8106 0.121 Uiso 0.587(18) 1 calc PR B 1
H27B H -0.1559 -0.1510 0.7593 0.121 Uiso 0.587(18) 1 calc PR B 1
H27C H -0.2335 -0.1089 0.7680 0.121 Uiso 0.587(18) 1 calc PR B 1
C25A C -0.0430(12) -0.1288(10) 0.8377(9) 0.078(5) Uiso 0.413(18) 1 d P B 2
H25D H -0.0481 -0.1507 0.7976 0.117 Uiso 0.413(18) 1 calc PR B 2
H25E H -0.0675 -0.1683 0.8601 0.117 Uiso 0.413(18) 1 calc PR B 2
H25F H 0.0238 -0.1046 0.8585 0.117 Uiso 0.413(18) 1 calc PR B 2
C26A C -0.0933(15) -0.0387(9) 0.8958(8) 0.080(5) Uiso 0.413(18) 1 d P B 2
H26D H -0.0266 -0.0135 0.9160 0.119 Uiso 0.413(18) 1 calc PR B 2
H26E H -0.1150 -0.0802 0.9174 0.119 Uiso 0.413(18) 1 calc PR B 2
H26F H -0.1322 -0.0030 0.8950 0.119 Uiso 0.413(18) 1 calc PR B 2
C27A C -0.2076(12) -0.1101(10) 0.7993(7) 0.072(5) Uiso 0.413(18) 1 d P B 2
H27D H -0.2117 -0.1299 0.7589 0.107 Uiso 0.413(18) 1 calc PR B 2
H27E H -0.2476 -0.0750 0.7972 0.107 Uiso 0.413(18) 1 calc PR B 2
H27F H -0.2296 -0.1514 0.8210 0.107 Uiso 0.413(18) 1 calc PR B 2
C28 C 0.0384(3) 0.0244(2) 0.80984(18) 0.0377(9) Uani 1 1 d . . .
H28 H 0.0801 -0.0010 0.8334 0.045 Uiso 1 1 calc R B .
C29 C 0.2237(3) 0.3571(2) 0.62810(16) 0.0296(8) Uani 1 1 d . . .
C30 C 0.1279(3) 0.3179(2) 0.59486(17) 0.0329(8) Uani 1 1 d . . .
C31 C 0.0883(3) 0.3382(2) 0.53562(18) 0.0398(9) Uani 1 1 d . . .
C32 C -0.0169(3) 0.2986(3) 0.4985(2) 0.0580(13) Uani 1 1 d . . .
C33 C -0.0871(4) 0.3113(3) 0.5346(3) 0.0705(15) Uani 1 1 d . . .
H33A H -0.0798 0.3651 0.5430 0.106 Uiso 1 1 calc R . .
H33B H -0.0726 0.2896 0.5722 0.106 Uiso 1 1 calc R . .
H33C H -0.1526 0.2872 0.5110 0.106 Uiso 1 1 calc R . .
C34 C -0.0456(4) 0.3324(4) 0.4375(3) 0.093(2) Uani 1 1 d . . .
H34A H -0.0386 0.3862 0.4456 0.139 Uiso 1 1 calc R . .
H34B H -0.1119 0.3076 0.4158 0.139 Uiso 1 1 calc R . .
H34C H -0.0042 0.3243 0.4134 0.139 Uiso 1 1 calc R . .
C35 C -0.0283(4) 0.2126(3) 0.4842(2) 0.0712(15) Uani 1 1 d . . .
H35A H -0.0937 0.1886 0.4604 0.107 Uiso 1 1 calc R . .
H35B H -0.0140 0.1902 0.5216 0.107 Uiso 1 1 calc R . .
H35C H 0.0157 0.2053 0.4617 0.107 Uiso 1 1 calc R . .
C36 C 0.1475(3) 0.3932(2) 0.51354(19) 0.0453(10) Uani 1 1 d . . .
H36 H 0.1218 0.4058 0.4749 0.054 Uiso 1 1 calc R . .
C37 C 0.2441(3) 0.4319(2) 0.54507(18) 0.0388(9) Uani 1 1 d . . .
C38 C 0.3027(4) 0.4916(3) 0.5157(2) 0.0519(11) Uani 1 1 d . . .
C39 C 0.2519(5) 0.5569(3) 0.5024(3) 0.0794(18) Uani 1 1 d . . .
H39A H 0.1870 0.5364 0.4764 0.119 Uiso 1 1 calc R . .
H39B H 0.2874 0.5937 0.4825 0.119 Uiso 1 1 calc R . .
H39C H 0.2499 0.5813 0.5399 0.119 Uiso 1 1 calc R . .
C40 C 0.3106(5) 0.4539(4) 0.4567(3) 0.0825(18) Uani 1 1 d . . .
H40A H 0.2467 0.4316 0.4299 0.124 Uiso 1 1 calc R . .
H40B H 0.3444 0.4148 0.4660 0.124 Uiso 1 1 calc R . .
H40C H 0.3456 0.4917 0.4374 0.124 Uiso 1 1 calc R . .
C41 C 0.4055(4) 0.5271(3) 0.5567(3) 0.0680(15) Uani 1 1 d . . .
H41A H 0.4392 0.5646 0.5365 0.102 Uiso 1 1 calc R . .
H41B H 0.4394 0.4880 0.5653 0.102 Uiso 1 1 calc R . .
H41C H 0.4025 0.5511 0.5942 0.102 Uiso 1 1 calc R . .
C42 C 0.2802(3) 0.4126(2) 0.60262(17) 0.0333(8) Uani 1 1 d . . .
H42 H 0.3436 0.4368 0.6251 0.040 Uiso 1 1 calc R . .
C43 C 0.3890(2) 0.32146(19) 0.71509(16) 0.0262(7) Uani 1 1 d . . .
C44 C 0.4380(2) 0.30833(18) 0.77339(16) 0.0272(7) Uani 1 1 d . . .
C45 C 0.5292(2) 0.29122(19) 0.78232(16) 0.0288(8) Uani 1 1 d . . .
C46 C 0.5846(3) 0.2748(2) 0.84488(17) 0.0374(9) Uani 1 1 d . . .
C47 C 0.5235(3) 0.2047(3) 0.8641(2) 0.0524(11) Uani 1 1 d . . .
H47A H 0.5583 0.1949 0.9035 0.079 Uiso 1 1 calc R . .
H47B H 0.5107 0.1610 0.8349 0.079 Uiso 1 1 calc R . .
H47C H 0.4632 0.2143 0.8661 0.079 Uiso 1 1 calc R . .
C48 C 0.6097(3) 0.3440(3) 0.8930(2) 0.0563(12) Uani 1 1 d . . .
H48A H 0.6439 0.3322 0.9318 0.085 Uiso 1 1 calc R . .
H48B H 0.5510 0.3558 0.8959 0.085 Uiso 1 1 calc R . .
H48C H 0.6498 0.3872 0.8815 0.085 Uiso 1 1 calc R . .
C49 C 0.6806(3) 0.2564(3) 0.8439(2) 0.0587(13) Uani 1 1 d . . .
H49A H 0.7132 0.2465 0.8838 0.088 Uiso 1 1 calc R . .
H49B H 0.7212 0.2991 0.8322 0.088 Uiso 1 1 calc R . .
H49C H 0.6674 0.2121 0.8152 0.088 Uiso 1 1 calc R . .
C50 C 0.5637(3) 0.2860(2) 0.73206(17) 0.0337(8) Uani 1 1 d . . .
H50 H 0.6237 0.2751 0.7379 0.040 Uiso 1 1 calc R . .
C51 C 0.5140(3) 0.2962(2) 0.67311(16) 0.0316(8) Uani 1 1 d . . .
C52 C 0.5564(3) 0.2842(2) 0.61995(18) 0.0408(9) Uani 1 1 d . . .
C53 C 0.5541(4) 0.1993(3) 0.6114(2) 0.0562(12) Uani 1 1 d . . .
H53A H 0.5799 0.1898 0.5784 0.084 Uiso 1 1 calc R . .
H53B H 0.4883 0.1690 0.6023 0.084 Uiso 1 1 calc R . .
H53C H 0.5925 0.1859 0.6481 0.084 Uiso 1 1 calc R . .
C54 C 0.4974(4) 0.3057(3) 0.5607(2) 0.0579(13) Uani 1 1 d . . .
H54A H 0.5256 0.2973 0.5286 0.087 Uiso 1 1 calc R . .
H54B H 0.4978 0.3587 0.5661 0.087 Uiso 1 1 calc R . .
H54C H 0.4318 0.2748 0.5501 0.087 Uiso 1 1 calc R . .
C55 C 0.6613(3) 0.3323(3) 0.6350(2) 0.0557(12) Uani 1 1 d . . .
H55A H 0.6869 0.3243 0.6017 0.083 Uiso 1 1 calc R . .
H55B H 0.6997 0.3175 0.6711 0.083 Uiso 1 1 calc R . .
H55C H 0.6631 0.3854 0.6418 0.083 Uiso 1 1 calc R . .
C56 C 0.4261(2) 0.31409(19) 0.66539(16) 0.0285(7) Uani 1 1 d . . .
H56 H 0.3911 0.3213 0.6269 0.034 Uiso 1 1 calc R . .
C57 C 0.2542(2) 0.07509(19) 0.74945(16) 0.0278(7) Uani 1 1 d . . .
C58 C 0.2174(2) 0.08314(19) 0.68755(16) 0.0274(7) Uani 1 1 d . . .
C59 C 0.2566(3) 0.05325(19) 0.64441(16) 0.0297(8) Uani 1 1 d . . .
C60 C 0.2206(3) 0.0615(2) 0.57662(17) 0.0376(9) Uani 1 1 d . . .
C61 C 0.1119(3) 0.0224(3) 0.5513(2) 0.0535(12) Uani 1 1 d . . .
H61A H 0.0768 0.0432 0.5747 0.080 Uiso 1 1 calc R . .
H61B H 0.1013 -0.0315 0.5537 0.080 Uiso 1 1 calc R . .
H61C H 0.0895 0.0312 0.5095 0.080 Uiso 1 1 calc R . .
C62 C 0.2386(3) 0.1468(2) 0.56737(19) 0.0471(10) Uani 1 1 d . . .
H62A H 0.2079 0.1717 0.5915 0.071 Uiso 1 1 calc R . .
H62B H 0.2120 0.1516 0.5251 0.071 Uiso 1 1 calc R . .
H62C H 0.3071 0.1703 0.5797 0.071 Uiso 1 1 calc R . .
C63 C 0.2730(4) 0.0258(3) 0.5384(2) 0.0544(12) Uani 1 1 d . . .
H63A H 0.2479 0.0325 0.4964 0.082 Uiso 1 1 calc R . .
H63B H 0.2627 -0.0277 0.5425 0.082 Uiso 1 1 calc R . .
H63C H 0.3412 0.0503 0.5523 0.082 Uiso 1 1 calc R . .
C64 C 0.3306(3) 0.0181(2) 0.66637(17) 0.0343(8) Uani 1 1 d . . .
H64 H 0.3556 -0.0026 0.6382 0.041 Uiso 1 1 calc R . .
C65 C 0.3704(3) 0.0115(2) 0.72829(18) 0.0352(8) Uani 1 1 d . . .
C66 C 0.4530(3) -0.0276(2) 0.7479(2) 0.0437(10) Uani 1 1 d . . .
C67 C 0.5355(4) 0.0095(4) 0.7223(3) 0.091(2) Uani 1 1 d . . .
H67A H 0.5578 0.0630 0.7368 0.136 Uiso 1 1 calc R . .
H67B H 0.5127 0.0029 0.6786 0.136 Uiso 1 1 calc R . .
H67C H 0.5880 -0.0142 0.7353 0.136 Uiso 1 1 calc R . .
C68 C 0.4155(5) -0.1118(3) 0.7244(4) 0.103(2) Uani 1 1 d . . .
H68A H 0.3637 -0.1345 0.7409 0.155 Uiso 1 1 calc R . .
H68B H 0.4671 -0.1365 0.7366 0.155 Uiso 1 1 calc R . .
H68C H 0.3918 -0.1178 0.6807 0.155 Uiso 1 1 calc R . .
C69 C 0.4956(4) -0.0188(4) 0.8173(2) 0.0800(18) Uani 1 1 d . . .
H69A H 0.5199 0.0344 0.8326 0.120 Uiso 1 1 calc R . .
H69B H 0.5475 -0.0435 0.8276 0.120 Uiso 1 1 calc R . .
H69C H 0.4459 -0.0420 0.8353 0.120 Uiso 1 1 calc R . .
C70 C 0.3308(3) 0.0410(2) 0.76923(17) 0.0324(8) Uani 1 1 d . . .
H70 H 0.3554 0.0381 0.8106 0.039 Uiso 1 1 calc R . .
C71 C 0.2596(3) 0.0965(2) 0.87717(16) 0.0302(8) Uani 1 1 d . . .
C72 C 0.2995(3) 0.1570(2) 0.92586(16) 0.0297(8) Uani 1 1 d . . .
C73 C 0.3349(3) 0.1386(2) 0.98583(17) 0.0342(8) Uani 1 1 d . . .
C74 C 0.3760(3) 0.2015(2) 1.03999(17) 0.0413(9) Uani 1 1 d . . .
C75 C 0.4640(3) 0.2609(2) 1.0320(2) 0.0521(11) Uani 1 1 d . . .
H75A H 0.4891 0.2996 1.0664 0.078 Uiso 1 1 calc R . .
H75B H 0.4441 0.2841 0.9955 0.078 Uiso 1 1 calc R . .
H75C H 0.5134 0.2361 1.0289 0.078 Uiso 1 1 calc R . .
C76 C 0.2966(4) 0.2408(3) 1.0452(2) 0.0538(12) Uani 1 1 d . . .
H76A H 0.3220 0.2800 1.0792 0.081 Uiso 1 1 calc R . .
H76B H 0.2426 0.2037 1.0510 0.081 Uiso 1 1 calc R . .
H76C H 0.2755 0.2631 1.0085 0.081 Uiso 1 1 calc R . .
C77 C 0.4107(4) 0.1701(3) 1.10121(19) 0.0570(12) Uani 1 1 d . . .
H77A H 0.4360 0.2115 1.1336 0.085 Uiso 1 1 calc R . .
H77B H 0.4606 0.1451 1.0995 0.085 Uiso 1 1 calc R . .
H77C H 0.3571 0.1341 1.1085 0.085 Uiso 1 1 calc R . .
C78 C 0.3313(3) 0.0624(2) 0.99338(18) 0.0378(9) Uani 1 1 d . . .
H78 H 0.3547 0.0504 1.0326 0.045 Uiso 1 1 calc R . .
C79 C 0.2946(3) 0.0025(2) 0.94551(18) 0.0369(9) Uani 1 1 d . . .
C80 C 0.2952(3) -0.0800(2) 0.9588(2) 0.0476(11) Uani 1 1 d . . .
C81 C 0.4006(4) -0.0840(3) 0.9900(3) 0.0772(17) Uani 1 1 d . . .
H81A H 0.4398 -0.0701 0.9631 0.116 Uiso 1 1 calc R . .
H81B H 0.4002 -0.1352 0.9993 0.116 Uiso 1 1 calc R . .
H81C H 0.4268 -0.0494 1.0270 0.116 Uiso 1 1 calc R . .
C82 C 0.2344(6) -0.1042(3) 1.0014(3) 0.095(2) Uani 1 1 d . . .
H82A H 0.1689 -0.1020 0.9827 0.142 Uiso 1 1 calc R . .
H82B H 0.2606 -0.0704 1.0388 0.142 Uiso 1 1 calc R . .
H82C H 0.2350 -0.1554 1.0097 0.142 Uiso 1 1 calc R . .
C83 C 0.2588(5) -0.1363(3) 0.9012(2) 0.0723(16) Uani 1 1 d . . .
H83A H 0.2981 -0.1206 0.8746 0.108 Uiso 1 1 calc R . .
H83B H 0.1926 -0.1375 0.8811 0.108 Uiso 1 1 calc R . .
H83C H 0.2629 -0.1863 0.9116 0.108 Uiso 1 1 calc R . .
C84 C 0.2587(3) 0.0211(2) 0.88805(17) 0.0334(8) Uani 1 1 d . . .
H84 H 0.2330 -0.0174 0.8555 0.040 Uiso 1 1 calc R . .
C85 C 0.0153(5) 0.3932(5) 0.7016(3) 0.100(2) Uani 1 1 d . D .
H85A H -0.0074 0.3489 0.6712 0.119 Uiso 1 1 calc R . .
H85B H 0.0812 0.4188 0.7026 0.119 Uiso 1 1 calc R . .
C86 C -0.0460(7) 0.4440(5) 0.6865(4) 0.119(3) Uani 1 1 d . . .
H86A H -0.1143 0.4175 0.6762 0.142 Uiso 1 1 calc R C 1
H86B H -0.0335 0.4729 0.6537 0.142 Uiso 1 1 calc R C 1
C87 C -0.0130(16) 0.4919(10) 0.7449(8) 0.109(6) Uiso 0.495(15) 1 d P D 1
H87A H -0.0634 0.5148 0.7509 0.131 Uiso 0.495(15) 1 calc PR D 1
H87B H 0.0443 0.5323 0.7470 0.131 Uiso 0.495(15) 1 calc PR D 1
C88 C 0.0098(10) 0.4399(7) 0.7917(5) 0.070(4) Uiso 0.495(15) 1 d P D 1
H88A H 0.0719 0.4631 0.8215 0.084 Uiso 0.495(15) 1 calc PR D 1
H88B H -0.0398 0.4295 0.8128 0.084 Uiso 0.495(15) 1 calc PR D 1
C87A C -0.0718(10) 0.4644(7) 0.7450(5) 0.067(4) Uiso 0.505(15) 1 d P D 2
H87C H -0.0306 0.5136 0.7656 0.080 Uiso 0.505(15) 1 calc PR D 2
H87D H -0.1390 0.4668 0.7353 0.080 Uiso 0.505(15) 1 calc PR D 2
C88A C -0.0565(11) 0.4047(8) 0.7830(6) 0.085(4) Uiso 0.505(15) 1 d P D 2
H88C H -0.1171 0.3668 0.7785 0.101 Uiso 0.505(15) 1 calc PR D 2
H88D H -0.0286 0.4256 0.8255 0.101 Uiso 0.505(15) 1 calc PR D 2
C89 C -0.0557(8) 0.2814(7) 0.8825(5) 0.064(3) Uiso 0.542(17) 1 d P D 3
H89A H -0.0340 0.3358 0.8960 0.077 Uiso 0.542(17) 1 calc PR D 3
H89B H -0.1151 0.2714 0.8493 0.077 Uiso 0.542(17) 1 calc PR D 3
C90 C -0.0710(8) 0.2392(8) 0.9316(5) 0.069(4) Uiso 0.542(17) 1 d P D 3
H90A H -0.1275 0.1960 0.9172 0.083 Uiso 0.542(17) 1 calc PR D 3
H90B H -0.0808 0.2714 0.9631 0.083 Uiso 0.542(17) 1 calc PR D 3
C89A C -0.0817(11) 0.2340(10) 0.8612(7) 0.081(5) Uiso 0.458(17) 1 d P D 4
H89C H -0.1056 0.2793 0.8626 0.097 Uiso 0.458(17) 1 calc PR D 4
H89D H -0.1210 0.2000 0.8247 0.097 Uiso 0.458(17) 1 calc PR D 4
C90A C -0.0839(13) 0.1955(13) 0.9158(9) 0.106(6) Uiso 0.458(17) 1 d P D 4
H90C H -0.1110 0.1409 0.9046 0.128 Uiso 0.458(17) 1 calc PR D 4
H90D H -0.1235 0.2147 0.9372 0.128 Uiso 0.458(17) 1 calc PR D 4
C91 C 0.0204(5) 0.2118(5) 0.9561(3) 0.102(2) Uani 1 1 d . . .
H91A H 0.0651 0.2470 0.9905 0.122 Uiso 1 1 calc R D 3
H91B H 0.0041 0.1616 0.9693 0.122 Uiso 1 1 calc R D 3
C92 C 0.0633(4) 0.2090(4) 0.9067(3) 0.0748(17) Uani 1 1 d . D .
H92A H 0.0496 0.1567 0.8886 0.090 Uiso 1 1 calc R . .
H92B H 0.1331 0.2296 0.9215 0.090 Uiso 1 1 calc R . .
C93 C 0.5528(6) 0.5366(5) 0.8487(4) 0.109(2) Uiso 1 1 d . . .
H93A H 0.5709 0.5807 0.8783 0.163 Uiso 1 1 calc R . .
H93B H 0.5793 0.4969 0.8669 0.163 Uiso 1 1 calc R . .
H93C H 0.4833 0.5189 0.8345 0.163 Uiso 1 1 calc R . .
C94 C 0.5919(5) 0.5577(4) 0.7956(3) 0.0818(17) Uiso 1 1 d . . .
C95 C 0.6404(7) 0.6343(6) 0.7917(5) 0.140(3) Uiso 1 1 d . . .
H95 H 0.6501 0.6721 0.8233 0.168 Uiso 1 1 calc R . .
C96 C 0.6739(8) 0.6539(7) 0.7411(5) 0.156(4) Uiso 1 1 d . . .
H96 H 0.7060 0.7040 0.7393 0.187 Uiso 1 1 calc R . .
C97 C 0.6588(7) 0.5989(6) 0.6954(5) 0.137(3) Uiso 1 1 d . . .
H97 H 0.6820 0.6097 0.6621 0.165 Uiso 1 1 calc R . .
C98 C 0.6087(6) 0.5272(5) 0.6993(4) 0.103(2) Uiso 1 1 d . . .
H98 H 0.5955 0.4900 0.6667 0.124 Uiso 1 1 calc R . .
C99 C 0.5769(4) 0.5068(4) 0.7473(3) 0.0760(16) Uiso 1 1 d . . .
H99 H 0.5439 0.4563 0.7470 0.091 Uiso 1 1 calc R . .

loop_
_atom_site_aniso_label
_atom_site_aniso_U_11
_atom_site_aniso_U_22
_atom_site_aniso_U_33
_atom_site_aniso_U_23
_atom_site_aniso_U_13
_atom_site_aniso_U_12
Zn1 0.0345(2) 0.0342(2) 0.0412(3) 0.00672(19) 0.0162(2) 0.01341(19)
Zn2 0.0321(2) 0.0276(2) 0.0277(2) 0.00899(16) 0.01238(17) 0.01002(17)
Zn3 0.0278(2) 0.0289(2) 0.0304(2) 0.00737(17) 0.00892(17) 0.01055(17)
P1 0.0276(4) 0.0261(4) 0.0230(4) 0.0062(3) 0.0082(4) 0.0097(4)
P2 0.0283(5) 0.0272(4) 0.0261(5) 0.0071(4) 0.0096(4) 0.0091(4)
O1 0.0351(13) 0.0254(12) 0.0318(13) 0.0080(10) 0.0152(11) 0.0100(10)
O2 0.0292(13) 0.0292(13) 0.0391(15) 0.0089(11) 0.0134(11) 0.0097(10)
O3 0.0284(13) 0.0446(15) 0.0395(15) 0.0151(12) 0.0050(11) 0.0109(12)
O4 0.0315(13) 0.0332(13) 0.0269(13) 0.0064(10) 0.0109(11) 0.0073(11)
O5 0.0280(13) 0.0317(13) 0.0327(14) 0.0036(10) 0.0057(11) 0.0101(10)
O6 0.0501(16) 0.0313(13) 0.0269(13) 0.0074(10) 0.0127(12) 0.0145(12)
O7 0.0582(19) 0.0512(18) 0.063(2) 0.0105(15) 0.0157(16) 0.0316(15)
O8 0.0423(16) 0.0626(19) 0.0508(18) 0.0152(15) 0.0270(14) 0.0206(14)
C1 0.0317(18) 0.0279(17) 0.0297(19) 0.0063(14) 0.0090(15) 0.0138(15)
C2 0.037(2) 0.0291(18) 0.032(2) 0.0064(15) 0.0133(16) 0.0112(15)
C3 0.053(2) 0.0321(19) 0.034(2) 0.0020(16) 0.0184(19) 0.0124(18)
C4 0.096(4) 0.035(2) 0.038(2) 0.0010(18) 0.033(3) 0.007(2)
C5 0.148(6) 0.064(3) 0.036(3) 0.006(2) 0.005(3) 0.035(4)
C6 0.141(4) 0.066(2) 0.055(2) -0.0122(19) 0.053(3) -0.002(3)
C7 0.141(4) 0.066(2) 0.055(2) -0.0122(19) 0.053(3) -0.002(3)
C8 0.068(3) 0.029(2) 0.044(2) 0.0010(17) 0.020(2) 0.0135(19)
C9 0.057(3) 0.031(2) 0.041(2) 0.0090(17) 0.017(2) 0.0157(18)
C10 0.104(4) 0.029(2) 0.049(3) 0.0086(19) 0.028(3) 0.020(2)
C14 0.048(2) 0.0306(19) 0.034(2) 0.0095(16) 0.0143(18) 0.0128(17)
C15 0.0307(19) 0.0332(19) 0.035(2) 0.0056(15) 0.0155(16) 0.0075(15)
C16 0.0301(19) 0.0327(19) 0.037(2) 0.0048(16) 0.0155(16) 0.0082(15)
C17 0.030(2) 0.042(2) 0.058(3) 0.0060(19) 0.0174(19) 0.0096(17)
C18 0.031(2) 0.051(3) 0.085(4) 0.018(2) 0.005(2) 0.0089(19)
C19 0.043(2) 0.073(3) 0.159(5) 0.019(3) -0.007(3) 0.017(2)
C20 0.046(3) 0.133(6) 0.083(4) 0.049(4) -0.016(3) -0.001(3)
C21 0.043(2) 0.073(3) 0.159(5) 0.019(3) -0.007(3) 0.017(2)
C22 0.033(2) 0.048(2) 0.070(3) 0.010(2) 0.022(2) 0.0053(19)
C23 0.042(2) 0.039(2) 0.056(3) 0.0105(19) 0.025(2) 0.0043(18)
C24 0.052(3) 0.047(3) 0.079(4) 0.023(2) 0.030(3) 0.002(2)
C28 0.041(2) 0.0328(19) 0.041(2) 0.0076(17) 0.0175(18) 0.0064(17)
C29 0.0364(19) 0.0315(18) 0.0251(18) 0.0076(14) 0.0086(15) 0.0162(16)
C30 0.037(2) 0.0348(19) 0.031(2) 0.0079(16) 0.0076(16) 0.0173(16)
C31 0.045(2) 0.046(2) 0.031(2) 0.0098(17) 0.0043(17) 0.0226(19)
C32 0.052(3) 0.073(3) 0.039(3) 0.017(2) -0.007(2) 0.018(2)
C33 0.046(3) 0.090(4) 0.076(4) 0.028(3) 0.005(3) 0.031(3)
C34 0.066(4) 0.133(6) 0.056(4) 0.039(4) -0.021(3) 0.019(4)
C35 0.066(3) 0.073(4) 0.054(3) -0.004(3) -0.008(3) 0.010(3)
C36 0.057(3) 0.055(3) 0.031(2) 0.0207(19) 0.0092(19) 0.029(2)
C37 0.052(2) 0.041(2) 0.034(2) 0.0160(17) 0.0175(19) 0.0231(19)
C38 0.068(3) 0.057(3) 0.047(3) 0.029(2) 0.031(2) 0.026(2)
C39 0.095(4) 0.070(4) 0.097(5) 0.056(3) 0.044(4) 0.038(3)
C40 0.111(5) 0.094(4) 0.060(4) 0.026(3) 0.055(4) 0.022(4)
C41 0.073(4) 0.064(3) 0.075(4) 0.037(3) 0.035(3) 0.011(3)
C42 0.041(2) 0.0343(19) 0.032(2) 0.0136(16) 0.0141(17) 0.0176(17)
C43 0.0270(17) 0.0256(17) 0.0289(18) 0.0048(14) 0.0101(14) 0.0100(14)
C44 0.0280(17) 0.0217(16) 0.0312(19) 0.0049(14) 0.0086(15) 0.0048(14)
C45 0.0276(18) 0.0300(18) 0.0300(19) 0.0080(15) 0.0081(15) 0.0088(15)
C46 0.034(2) 0.048(2) 0.031(2) 0.0089(17) 0.0057(16) 0.0160(17)
C47 0.056(3) 0.055(3) 0.050(3) 0.029(2) 0.011(2) 0.021(2)
C48 0.051(3) 0.068(3) 0.039(3) -0.004(2) -0.006(2) 0.018(2)
C49 0.041(2) 0.097(4) 0.044(3) 0.020(3) 0.004(2) 0.037(3)
C50 0.0292(18) 0.039(2) 0.039(2) 0.0121(17) 0.0125(16) 0.0166(16)
C51 0.0346(19) 0.0350(19) 0.030(2) 0.0089(15) 0.0148(16) 0.0108(16)
C52 0.046(2) 0.052(2) 0.036(2) 0.0114(18) 0.0214(19) 0.024(2)
C53 0.064(3) 0.063(3) 0.051(3) 0.001(2) 0.022(2) 0.030(2)
C54 0.066(3) 0.091(4) 0.038(2) 0.021(2) 0.029(2) 0.044(3)
C55 0.048(3) 0.070(3) 0.063(3) 0.022(2) 0.032(2) 0.020(2)
C56 0.0300(18) 0.0289(18) 0.0273(19) 0.0090(14) 0.0067(15) 0.0095(15)
C57 0.0300(18) 0.0274(17) 0.0303(19) 0.0073(14) 0.0127(15) 0.0101(14)
C58 0.0254(17) 0.0240(16) 0.0309(19) 0.0048(14) 0.0068(15) 0.0042(14)
C59 0.0313(18) 0.0279(17) 0.0296(19) 0.0007(14) 0.0089(15) 0.0073(15)
C60 0.039(2) 0.044(2) 0.028(2) -0.0017(16) 0.0078(17) 0.0110(18)
C61 0.043(2) 0.068(3) 0.038(2) -0.010(2) 0.000(2) 0.009(2)
C62 0.064(3) 0.051(2) 0.034(2) 0.0133(19) 0.019(2) 0.021(2)
C63 0.069(3) 0.066(3) 0.032(2) -0.001(2) 0.016(2) 0.025(2)
C64 0.042(2) 0.0332(19) 0.034(2) 0.0052(16) 0.0171(17) 0.0143(17)
C65 0.037(2) 0.0311(19) 0.043(2) 0.0118(16) 0.0144(17) 0.0140(16)
C66 0.048(2) 0.049(2) 0.048(2) 0.019(2) 0.022(2) 0.027(2)
C67 0.063(3) 0.150(6) 0.099(5) 0.074(5) 0.046(3) 0.065(4)
C68 0.100(5) 0.057(3) 0.157(7) 0.011(4) 0.015(5) 0.052(4)
C69 0.091(4) 0.118(5) 0.062(3) 0.037(3) 0.024(3) 0.080(4)
C70 0.036(2) 0.0347(19) 0.031(2) 0.0126(15) 0.0119(16) 0.0138(16)
C71 0.0349(19) 0.0321(18) 0.0275(19) 0.0095(15) 0.0136(15) 0.0094(15)
C72 0.0358(19) 0.0308(18) 0.0299(19) 0.0108(15) 0.0168(16) 0.0129(15)
C73 0.039(2) 0.039(2) 0.029(2) 0.0094(16) 0.0139(16) 0.0124(17)
C74 0.055(3) 0.043(2) 0.027(2) 0.0095(17) 0.0104(18) 0.0148(19)
C75 0.062(3) 0.043(2) 0.040(2) 0.0042(19) 0.002(2) 0.008(2)
C76 0.077(3) 0.055(3) 0.036(2) 0.004(2) 0.019(2) 0.027(2)
C77 0.082(3) 0.055(3) 0.030(2) 0.008(2) 0.004(2) 0.022(3)
C78 0.046(2) 0.040(2) 0.031(2) 0.0175(17) 0.0132(17) 0.0142(18)
C79 0.045(2) 0.035(2) 0.038(2) 0.0165(17) 0.0182(18) 0.0133(17)
C80 0.065(3) 0.036(2) 0.048(3) 0.0205(19) 0.020(2) 0.019(2)
C81 0.087(4) 0.058(3) 0.091(4) 0.026(3) 0.013(3) 0.038(3)
C82 0.160(7) 0.054(3) 0.108(5) 0.042(3) 0.090(5) 0.033(4)
C83 0.117(5) 0.037(2) 0.070(4) 0.018(2) 0.031(3) 0.026(3)
C84 0.040(2) 0.0323(19) 0.033(2) 0.0090(15) 0.0160(17) 0.0117(16)
C85 0.106(5) 0.144(6) 0.095(5) 0.065(5) 0.050(4) 0.087(5)
C86 0.160(8) 0.114(6) 0.094(6) 0.047(5) 0.014(5) 0.079(6)
C91 0.086(5) 0.170(7) 0.072(4) 0.053(5) 0.039(4) 0.051(5)
C92 0.082(4) 0.102(4) 0.075(4) 0.041(3) 0.048(3) 0.055(4)

loop_
_atom_type_symbol
_atom_type_description
_atom_type_scat_dispersion_real
_atom_type_scat_dispersion_imag
_atom_type_scat_source
C C 0.0033 0.0016 'International Tables Vol C Tables 4.2.6.8 and 6.1.1.4'
H H 0.0000 0.0000 'International Tables Vol C Tables 4.2.6.8 and 6.1.1.4'
Zn Zn 0.2839 1.4301 'International Tables Vol C Tables 4.2.6.8 and 6.1.1.4'
O O 0.0106 0.0060 'International Tables Vol C Tables 4.2.6.8 and 6.1.1.4'
P P 0.1023 0.0942 'International Tables Vol C Tables 4.2.6.8 and 6.1.1.4'

loop_
_geom_angle_atom_site_label_1
_geom_angle_atom_site_label_2
_geom_angle_atom_site_label_3
_geom_angle
O2 Zn1 O1 110.17(10)
O2 Zn1 O8 107.29(12)
O1 Zn1 O8 110.31(11)
O2 Zn1 O7 113.29(12)
O1 Zn1 O7 108.40(12)
O8 Zn1 O7 107.34(13)
O4 Zn2 O6 116.23(11)
O4 Zn2 O1 97.30(10)
O6 Zn2 O1 104.07(10)
O4 Zn2 P2 129.92(8)
O6 Zn2 P2 86.06(8)
O1 Zn2 P2 121.28(7)
O5 Zn3 O3 117.78(11)
O5 Zn3 O2 97.82(10)
O3 Zn3 O2 103.63(10)
O5 Zn3 P1 130.22(8)
O3 Zn3 P1 85.90(8)
O2 Zn3 P1 119.55(7)
C29 P1 C43 108.04(16)
C29 P1 C1 105.64(16)
C43 P1 C1 109.50(16)
C29 P1 Zn3 92.64(12)
C43 P1 Zn3 116.30(11)
C1 P1 Zn3 121.80(12)
C71 P2 C57 107.04(16)
C71 P2 C15 105.57(17)
C57 P2 C15 110.77(17)
C71 P2 Zn2 93.19(12)
C57 P2 Zn2 116.40(11)
C15 P2 Zn2 120.65(12)
C2 O1 Zn1 118.9(2)
C2 O1 Zn2 120.6(2)
Zn1 O1 Zn2 111.72(11)
C16 O2 Zn1 120.2(2)
C16 O2 Zn3 120.8(2)
Zn1 O2 Zn3 111.45(11)
C30 O3 Zn3 117.3(2)
C44 O4 Zn2 130.3(2)
C58 O5 Zn3 130.6(2)
C72 O6 Zn2 117.0(2)
C85 O7 C88 100.9(6)
C85 O7 C88A 109.0(6)
C88 O7 C88A 39.4(6)
C85 O7 Zn1 122.3(3)
C88 O7 Zn1 128.1(5)
C88A O7 Zn1 127.8(5)
C92 O8 C89A 103.0(6)
C92 O8 C89 109.1(5)
C89A O8 C89 35.7(6)
C92 O8 Zn1 123.1(3)
C89A O8 Zn1 127.5(6)
C89 O8 Zn1 126.9(4)
C2 C1 C14 119.3(3)
C2 C1 P1 121.9(3)
C14 C1 P1 118.8(3)
O1 C2 C1 120.3(3)
O1 C2 C3 119.4(3)
C1 C2 C3 120.3(3)
C2 C3 C8 116.2(3)
C2 C3 C4 123.2(3)
C8 C3 C4 120.3(3)
C6 C4 C3 112.7(4)
C6 C4 C5 110.4(5)
C3 C4 C5 108.2(4)
C6 C4 C7 107.1(4)
C3 C4 C7 112.2(4)
C5 C4 C7 106.1(5)
C4 C5 H5A 109.5
C4 C5 H5B 109.5
H5A C5 H5B 109.5
C4 C5 H5C 109.5
H5A C5 H5C 109.5
H5B C5 H5C 109.5
C4 C6 H6A 109.5
C4 C6 H6B 109.5
H6A C6 H6B 109.5
C4 C6 H6C 109.5
H6A C6 H6C 109.5
H6B C6 H6C 109.5
C4 C7 H7A 109.5
C4 C7 H7B 109.5
H7A C7 H7B 109.5
C4 C7 H7C 109.5
H7A C7 H7C 109.5
H7B C7 H7C 109.5
C9 C8 C3 123.9(4)
C9 C8 H8 118.1
C3 C8 H8 118.1
C14 C9 C8 117.2(4)
C14 C9 C10 121.0(4)
C8 C9 C10 121.8(4)
C11A C10 C12 129.8(9)
C11A C10 C13A 117.6(12)
C12 C10 C13A 53.8(8)
C11A C10 C9 115.2(8)
C12 C10 C9 111.3(5)
C13A C10 C9 114.5(8)
C11A C10 C11 30.9(8)
C12 C10 C11 112.8(6)
C13A C10 C11 133.7(8)
C9 C10 C11 111.4(4)
C11A C10 C13 74.0(10)
C12 C10 C13 109.8(6)
C13A C10 C13 57.2(8)
C9 C10 C13 106.8(5)
C11 C10 C13 104.4(6)
C11A C10 C12A 108.1(12)
C12 C10 C12A 42.0(7)
C13A C10 C12A 95.3(10)
C9 C10 C12A 102.6(8)
C11 C10 C12A 79.6(8)
C13 C10 C12A 146.1(8)
C10 C11 H11A 109.5
C10 C11 H11B 109.5
H11A C11 H11B 109.5
C10 C11 H11C 109.5
H11A C11 H11C 109.5
H11B C11 H11C 109.5
C10 C12 H12A 109.5
C10 C12 H12B 109.5
H12A C12 H12B 109.5
C10 C12 H12C 109.5
H12A C12 H12C 109.5
H12B C12 H12C 109.5
C10 C13 H13A 109.5
C10 C13 H13B 109.5
H13A C13 H13B 109.5
C10 C13 H13C 109.5
H13A C13 H13C 109.5
H13B C13 H13C 109.5
C10 C11A H11D 109.5
C10 C11A H11E 109.5
H11D C11A H11E 109.5
C10 C11A H11F 109.5
H11D C11A H11F 109.5
H11E C11A H11F 109.5
C10 C12A H12D 109.5
C10 C12A H12E 109.5
H12D C12A H12E 109.5
C10 C12A H12F 109.5
H12D C12A H12F 109.5
H12E C12A H12F 109.5
C10 C13A H13D 109.5
C10 C13A H13E 109.5
H13D C13A H13E 109.5
C10 C13A H13F 109.5
H13D C13A H13F 109.5
H13E C13A H13F 109.5
C9 C14 C1 121.5(4)
C9 C14 H14 119.2
C1 C14 H14 119.2
C28 C15 C16 119.0(3)
C28 C15 P2 119.2(3)
C16 C15 P2 121.8(3)
O2 C16 C15 120.6(3)
O2 C16 C17 119.4(3)
C15 C16 C17 120.1(3)
C22 C17 C16 116.4(4)
C22 C17 C18 120.1(4)
C16 C17 C18 123.4(4)
C19 C18 C21 107.3(4)
C19 C18 C17 112.5(5)
C21 C18 C17 111.9(4)
C19 C18 C20 110.0(5)
C21 C18 C20 106.6(5)
C17 C18 C20 108.4(4)
C18 C19 H19A 109.5
C18 C19 H19B 109.5
H19A C19 H19B 109.5
C18 C19 H19C 109.5
H19A C19 H19C 109.5
H19B C19 H19C 109.5
C18 C20 H20A 109.5
C18 C20 H20B 109.5
H20A C20 H20B 109.5
C18 C20 H20C 109.5
H20A C20 H20C 109.5
H20B C20 H20C 109.5
C18 C21 H21A 109.5
C18 C21 H21B 109.5
H21A C21 H21B 109.5
C18 C21 H21C 109.5
H21A C21 H21C 109.5
H21B C21 H21C 109.5
C23 C22 C17 123.9(4)
C23 C22 H22 118.0
C17 C22 H22 118.0
C28 C23 C22 117.0(4)
C28 C23 C24 121.8(4)
C22 C23 C24 121.2(4)
C26A C24 C27 130.5(9)
C26A C24 C27A 111.0(10)
C27 C24 C27A 25.5(7)
C26A C24 C23 109.6(7)
C27 C24 C23 111.5(6)
C27A C24 C23 112.9(7)
C26A C24 C25 76.4(8)
C27 C24 C25 110.7(7)
C27A C24 C25 127.2(8)
C23 C24 C25 112.7(5)
C26A C24 C25A 106.5(10)
C27 C24 C25A 84.5(8)
C27A C24 C25A 107.2(9)
C23 C24 C25A 109.4(7)
C25 C24 C25A 31.3(6)
C26A C24 C26 30.6(7)
C27 C24 C26 109.9(7)
C27A C24 C26 85.7(8)
C23 C24 C26 106.4(5)
C25 C24 C26 105.4(7)
C25A C24 C26 132.6(9)
C24 C25 H25A 109.5
C24 C25 H25B 109.5
H25A C25 H25B 109.5
C24 C25 H25C 109.5
H25A C25 H25C 109.5
H25B C25 H25C 109.5
C24 C26 H26A 109.5
C24 C26 H26B 109.5
H26A C26 H26B 109.5
C24 C26 H26C 109.5
H26A C26 H26C 109.5
H26B C26 H26C 109.5
C24 C27 H27A 109.5
C24 C27 H27B 109.5
H27A C27 H27B 109.5
C24 C27 H27C 109.5
H27A C27 H27C 109.5
H27B C27 H27C 109.5
C24 C25A H25D 109.5
C24 C25A H25E 109.5
H25D C25A H25E 109.5
C24 C25A H25F 109.5
H25D C25A H25F 109.5
H25E C25A H25F 109.5
C24 C26A H26D 109.5
C24 C26A H26E 109.5
H26D C26A H26E 109.5
C24 C26A H26F 109.5
H26D C26A H26F 109.5
H26E C26A H26F 109.5
C24 C27A H27D 109.5
C24 C27A H27E 109.5
H27D C27A H27E 109.5
C24 C27A H27F 109.5
H27D C27A H27F 109.5
H27E C27A H27F 109.5
C23 C28 C15 122.0(4)
C23 C28 H28 119.0
C15 C28 H28 119.0
C42 C29 C30 120.7(3)
C42 C29 P1 123.3(3)
C30 C29 P1 116.0(3)
O3 C30 C29 121.9(3)
O3 C30 C31 119.6(3)
C29 C30 C31 118.4(3)
C36 C31 C30 117.7(4)
C36 C31 C32 122.0(4)
C30 C31 C32 120.2(4)
C33 C32 C35 110.1(5)
C33 C32 C31 109.8(4)
C35 C32 C31 110.1(4)
C33 C32 C34 107.2(4)
C35 C32 C34 108.4(5)
C31 C32 C34 111.2(4)
C32 C33 H33A 109.5
C32 C33 H33B 109.5
H33A C33 H33B 109.5
C32 C33 H33C 109.5
H33A C33 H33C 109.5
H33B C33 H33C 109.5
C32 C34 H34A 109.5
C32 C34 H34B 109.5
H34A C34 H34B 109.5
C32 C34 H34C 109.5
H34A C34 H34C 109.5
H34B C34 H34C 109.5
C32 C35 H35A 109.5
C32 C35 H35B 109.5
H35A C35 H35B 109.5
C32 C35 H35C 109.5
H35A C35 H35C 109.5
H35B C35 H35C 109.5
C31 C36 C37 125.0(4)
C31 C36 H36 117.5
C37 C36 H36 117.5
C42 C37 C36 116.3(4)
C42 C37 C38 123.5(4)
C36 C37 C38 120.2(4)
C37 C38 C41 112.6(4)
C37 C38 C40 109.2(4)
C41 C38 C40 107.8(4)
C37 C38 C39 109.2(4)
C41 C38 C39 107.5(4)
C40 C38 C39 110.5(4)
C38 C39 H39A 109.5
C38 C39 H39B 109.5
H39A C39 H39B 109.5
C38 C39 H39C 109.5
H39A C39 H39C 109.5
H39B C39 H39C 109.5
C38 C40 H40A 109.5
C38 C40 H40B 109.5
H40A C40 H40B 109.5
C38 C40 H40C 109.5
H40A C40 H40C 109.5
H40B C40 H40C 109.5
C38 C41 H41A 109.5
C38 C41 H41B 109.5
H41A C41 H41B 109.5
C38 C41 H41C 109.5
H41A C41 H41C 109.5
H41B C41 H41C 109.5
C37 C42 C29 121.7(4)
C37 C42 H42 119.1
C29 C42 H42 119.1
C44 C43 C56 121.2(3)
C44 C43 P1 116.7(3)
C56 C43 P1 121.3(3)
O4 C44 C43 120.2(3)
O4 C44 C45 121.1(3)
C43 C44 C45 118.7(3)
C50 C45 C44 117.9(3)
C50 C45 C46 121.4(3)
C44 C45 C46 120.7(3)
C45 C46 C47 109.8(3)
C45 C46 C49 111.9(3)
C47 C46 C49 106.9(4)
C45 C46 C48 111.0(3)
C47 C46 C48 109.8(4)
C49 C46 C48 107.3(4)
C46 C47 H47A 109.5
C46 C47 H47B 109.5
H47A C47 H47B 109.5
C46 C47 H47C 109.5
H47A C47 H47C 109.5
H47B C47 H47C 109.5
C46 C48 H48A 109.5
C46 C48 H48B 109.5
H48A C48 H48B 109.5
C46 C48 H48C 109.5
H48A C48 H48C 109.5
H48B C48 H48C 109.5
C46 C49 H49A 109.5
C46 C49 H49B 109.5
H49A C49 H49B 109.5
C46 C49 H49C 109.5
H49A C49 H49C 109.5
H49B C49 H49C 109.5
C45 C50 C51 124.1(3)
C45 C50 H50 118.0
C51 C50 H50 118.0
C56 C51 C50 117.3(3)
C56 C51 C52 123.1(3)
C50 C51 C52 119.5(3)
C55 C52 C54 108.7(4)
C55 C52 C53 109.4(4)
C54 C52 C53 109.2(4)
C55 C52 C51 110.2(3)
C54 C52 C51 111.8(3)
C53 C52 C51 107.4(3)
C52 C53 H53A 109.5
C52 C53 H53B 109.5
H53A C53 H53B 109.5
C52 C53 H53C 109.5
H53A C53 H53C 109.5
H53B C53 H53C 109.5
C52 C54 H54A 109.5
C52 C54 H54B 109.5
H54A C54 H54B 109.5
C52 C54 H54C 109.5
H54A C54 H54C 109.5
H54B C54 H54C 109.5
C52 C55 H55A 109.5
C52 C55 H55B 109.5
H55A C55 H55B 109.5
C52 C55 H55C 109.5
H55A C55 H55C 109.5
H55B C55 H55C 109.5
C51 C56 C43 120.7(3)
C51 C56 H56 119.6
C43 C56 H56 119.6
C70 C57 C58 121.2(3)
C70 C57 P2 121.6(3)
C58 C57 P2 116.5(3)
O5 C58 C57 119.6(3)
O5 C58 C59 121.3(3)
C57 C58 C59 119.0(3)
C64 C59 C58 117.3(3)
C64 C59 C60 121.4(3)
C58 C59 C60 121.3(3)
C63 C60 C59 112.7(3)
C63 C60 C61 107.4(3)
C59 C60 C61 110.5(3)
C63 C60 C62 106.9(4)
C59 C60 C62 109.9(3)
C61 C60 C62 109.4(4)
C60 C61 H61A 109.5
C60 C61 H61B 109.5
H61A C61 H61B 109.5
C60 C61 H61C 109.5
H61A C61 H61C 109.5
H61B C61 H61C 109.5
C60 C62 H62A 109.5
C60 C62 H62B 109.5
H62A C62 H62B 109.5
C60 C62 H62C 109.5
H62A C62 H62C 109.5
H62B C62 H62C 109.5
C60 C63 H63A 109.5
C60 C63 H63B 109.5
H63A C63 H63B 109.5
C60 C63 H63C 109.5
H63A C63 H63C 109.5
H63B C63 H63C 109.5
C59 C64 C65 124.6(3)
C59 C64 H64 117.7
C65 C64 H64 117.7
C70 C65 C64 116.9(3)
C70 C65 C66 122.6(4)
C64 C65 C66 120.5(3)
C68 C66 C67 110.2(5)
C68 C66 C65 109.2(4)
C67 C66 C65 109.4(3)
C68 C66 C69 109.0(5)
C67 C66 C69 106.8(5)
C65 C66 C69 112.3(4)
C66 C67 H67A 109.5
C66 C67 H67B 109.5
H67A C67 H67B 109.5
C66 C67 H67C 109.5
H67A C67 H67C 109.5
H67B C67 H67C 109.5
C66 C68 H68A 109.5
C66 C68 H68B 109.5
H68A C68 H68B 109.5
C66 C68 H68C 109.5
H68A C68 H68C 109.5
H68B C68 H68C 109.5
C66 C69 H69A 109.5
C66 C69 H69B 109.5
H69A C69 H69B 109.5
C66 C69 H69C 109.5
H69A C69 H69C 109.5
H69B C69 H69C 109.5
C65 C70 C57 120.9(3)
C65 C70 H70 119.5
C57 C70 H70 119.5
C84 C71 C72 120.5(3)
C84 C71 P2 123.8(3)
C72 C71 P2 115.8(3)
O6 C72 C73 119.5(3)
O6 C72 C71 121.9(3)
C73 C72 C71 118.5(3)
C78 C73 C72 117.9(3)
C78 C73 C74 121.6(3)
C72 C73 C74 120.4(3)
C73 C74 C76 109.3(3)
C73 C74 C75 110.6(3)
C76 C74 C75 109.8(4)
C73 C74 C77 112.6(3)
C76 C74 C77 107.3(4)
C75 C74 C77 107.1(4)
C74 C75 H75A 109.5
C74 C75 H75B 109.5
H75A C75 H75B 109.5
C74 C75 H75C 109.5
H75A C75 H75C 109.5
H75B C75 H75C 109.5
C74 C76 H76A 109.5
C74 C76 H76B 109.5
H76A C76 H76B 109.5
C74 C76 H76C 109.5
H76A C76 H76C 109.5
H76B C76 H76C 109.5
C74 C77 H77A 109.5
C74 C77 H77B 109.5
H77A C77 H77B 109.5
C74 C77 H77C 109.5
H77A C77 H77C 109.5
H77B C77 H77C 109.5
C73 C78 C79 124.1(3)
C73 C78 H78 118.0
C79 C78 H78 118.0
C84 C79 C78 117.1(3)
C84 C79 C80 123.0(4)
C78 C79 C80 119.9(3)
C82 C80 C83 110.0(5)
C82 C80 C79 109.6(4)
C83 C80 C79 112.5(4)
C82 C80 C81 108.4(5)
C83 C80 C81 106.2(4)
C79 C80 C81 109.9(4)
C80 C81 H81A 109.5
C80 C81 H81B 109.5
H81A C81 H81B 109.5
C80 C81 H81C 109.5
H81A C81 H81C 109.5
H81B C81 H81C 109.5
C80 C82 H82A 109.5
C80 C82 H82B 109.5
H82A C82 H82B 109.5
C80 C82 H82C 109.5
H82A C82 H82C 109.5
H82B C82 H82C 109.5
C80 C83 H83A 109.5
C80 C83 H83B 109.5
H83A C83 H83B 109.5
C80 C83 H83C 109.5
H83A C83 H83C 109.5
H83B C83 H83C 109.5
C79 C84 C71 121.9(4)
C79 C84 H84 119.1
C71 C84 H84 119.1
O7 C85 C86 108.7(6)
O7 C85 H85A 110.0
C86 C85 H85A 110.0
O7 C85 H85B 110.0
C86 C85 H85B 110.0
H85A C85 H85B 108.3
C85 C86 C87 98.1(9)
C85 C86 C87A 106.3(7)
C87 C86 C87A 34.6(8)
C85 C86 H86A 112.1
C87 C86 H86A 112.2
C87A C86 H86A 78.1
C85 C86 H86B 112.2
C87 C86 H86B 112.1
C87A C86 H86B 133.1
H86A C86 H86B 109.8
C86 C87 C88 105.6(12)
C86 C87 H87A 110.6
C88 C87 H87A 110.6
C86 C87 H87B 110.6
C88 C87 H87B 110.6
H87A C87 H87B 108.8
O7 C88 C87 107.2(10)
O7 C88 H88A 110.3
C87 C88 H88A 110.3
O7 C88 H88B 110.3
C87 C88 H88B 110.3
H88A C88 H88B 108.5
C88A C87A C86 106.4(9)
C88A C87A H87C 110.5
C86 C87A H87C 110.5
C88A C87A H87D 110.4
C86 C87A H87D 110.4
H87C C87A H87D 108.6
C87A C88A O7 104.7(10)
C87A C88A H88C 110.8
O7 C88A H88C 110.8
C87A C88A H88D 110.8
O7 C88A H88D 110.8
H88C C88A H88D 108.9
C90 C89 O8 105.8(8)
C90 C89 H89A 110.6
O8 C89 H89A 110.6
C90 C89 H89B 110.6
O8 C89 H89B 110.6
H89A C89 H89B 108.7
C89 C90 C91 105.9(8)
C89 C90 H90A 110.6
C91 C90 H90A 110.6
C89 C90 H90B 110.5
C91 C90 H90B 110.5
H90A C90 H90B 108.7
C90A C89A O8 104.8(12)
C90A C89A H89C 110.8
O8 C89A H89C 110.8
C90A C89A H89D 110.7
O8 C89A H89D 110.8
H89C C89A H89D 108.9
C89A C90A C91 107.2(13)
C89A C90A H90C 110.3
C91 C90A H90C 110.3
C89A C90A H90D 110.2
C91 C90A H90D 110.2
H90C C90A H90D 108.5
C92 C91 C90 106.5(6)
C92 C91 C90A 95.7(9)
C90 C91 C90A 30.9(8)
C92 C91 H91A 110.4
C90 C91 H91A 110.5
C90A C91 H91A 140.3
C92 C91 H91B 110.4
C90 C91 H91B 110.4
C90A C91 H91B 88.3
H91A C91 H91B 108.6
C91 C92 O8 107.0(4)
C91 C92 H92A 110.3
O8 C92 H92A 110.3
C91 C92 H92B 110.3
O8 C92 H92B 110.3
H92A C92 H92B 108.6
C94 C93 H93A 109.5
C94 C93 H93B 109.5
H93A C93 H93B 109.5
C94 C93 H93C 109.5
H93A C93 H93C 109.5
H93B C93 H93C 109.5
C99 C94 C95 115.9(7)
C99 C94 C93 122.1(6)
C95 C94 C93 121.8(7)
C96 C95 C94 121.4(10)
C96 C95 H95 119.3
C94 C95 H95 119.3
C97 C96 C95 118.9(12)
C97 C96 H96 120.5
C95 C96 H96 120.5
C96 C97 C98 118.2(11)
C96 C97 H97 120.9
C98 C97 H97 120.9
C99 C98 C97 124.1(9)
C99 C98 H98 118.0
C97 C98 H98 118.0
C94 C99 C98 121.4(7)
C94 C99 H99 119.3
C98 C99 H99 119.3

loop_
_geom_bond_atom_site_label_1
_geom_bond_atom_site_label_2
_geom_bond_distance
Zn1 O2 1.926(2)
Zn1 O1 1.927(2)
Zn1 O8 1.991(3)
Zn1 O7 1.997(3)
Zn2 O4 1.882(2)
Zn2 O6 1.949(2)
Zn2 O1 2.009(2)
Zn2 P2 2.3584(10)
Zn3 O5 1.875(2)
Zn3 O3 1.943(2)
Zn3 O2 2.011(2)
Zn3 P1 2.3655(9)
P1 C29 1.812(3)
P1 C43 1.821(3)
P1 C1 1.846(4)
P2 C71 1.808(4)
P2 C57 1.817(4)
P2 C15 1.841(4)
O1 C2 1.380(4)
O2 C16 1.379(4)
O3 C30 1.327(4)
O4 C44 1.320(4)
O5 C58 1.331(4)
O6 C72 1.330(4)
O7 C85 1.438(7)
O7 C88 1.447(12)
O7 C88A 1.514(13)
O8 C92 1.445(6)
O8 C89A 1.470(14)
O8 C89 1.502(11)
C1 C2 1.398(5)
C1 C14 1.401(5)
C2 C3 1.409(5)
C3 C8 1.407(5)
C3 C4 1.534(6)
C4 C6 1.505(8)
C4 C5 1.537(8)
C4 C7 1.539(6)
C5 H5A 0.9600
C5 H5B 0.9600
C5 H5C 0.9600
C6 H6A 0.9600
C6 H6B 0.9600
C6 H6C 0.9600
C7 H7A 0.9600
C7 H7B 0.9600
C7 H7C 0.9600
C8 C9 1.388(6)
C8 H8 0.9300
C9 C14 1.377(5)
C9 C10 1.542(5)
C10 C11A 1.408(18)
C10 C12 1.416(10)
C10 C13A 1.453(18)
C10 C11 1.555(9)
C10 C13 1.618(11)
C10 C12A 1.72(2)
C11 H11A 0.9600
C11 H11B 0.9600
C11 H11C 0.9600
C12 H12A 0.9600
C12 H12B 0.9600
C12 H12C 0.9600
C13 H13A 0.9600
C13 H13B 0.9600
C13 H13C 0.9600
C11A H11D 0.9600
C11A H11E 0.9600
C11A H11F 0.9600
C12A H12D 0.9600
C12A H12E 0.9600
C12A H12F 0.9600
C13A H13D 0.9600
C13A H13E 0.9600
C13A H13F 0.9600
C14 H14 0.9300
C15 C28 1.397(5)
C15 C16 1.402(5)
C16 C17 1.418(5)
C17 C22 1.395(6)
C17 C18 1.535(6)
C18 C19 1.513(8)
C18 C21 1.517(7)
C18 C20 1.540(8)
C19 H19A 0.9600
C19 H19B 0.9600
C19 H19C 0.9600
C20 H20A 0.9600
C20 H20B 0.9600
C20 H20C 0.9600
C21 H21A 0.9600
C21 H21B 0.9600
C21 H21C 0.9600
C22 C23 1.394(6)
C22 H22 0.9300
C23 C28 1.379(6)
C23 C24 1.541(6)
C24 C26A 1.482(16)
C24 C27 1.510(12)
C24 C27A 1.521(15)
C24 C25 1.539(12)
C24 C25A 1.547(16)
C24 C26 1.570(12)
C25 H25A 0.9600
C25 H25B 0.9600
C25 H25C 0.9600
C26 H26A 0.9600
C26 H26B 0.9600
C26 H26C 0.9600
C27 H27A 0.9600
C27 H27B 0.9600
C27 H27C 0.9600
C25A H25D 0.9600
C25A H25E 0.9600
C25A H25F 0.9600
C26A H26D 0.9600
C26A H26E 0.9600
C26A H26F 0.9600
C27A H27D 0.9600
C27A H27E 0.9600
C27A H27F 0.9600
C28 H28 0.9300
C29 C42 1.406(5)
C29 C30 1.412(5)
C30 C31 1.432(5)
C31 C36 1.377(6)
C31 C32 1.540(6)
C32 C33 1.538(8)
C32 C35 1.538(7)
C32 C34 1.550(6)
C33 H33A 0.9600
C33 H33B 0.9600
C33 H33C 0.9600
C34 H34A 0.9600
C34 H34B 0.9600
C34 H34C 0.9600
C35 H35A 0.9600
C35 H35B 0.9600
C35 H35C 0.9600
C36 C37 1.409(6)
C36 H36 0.9300
C37 C42 1.382(5)
C37 C38 1.523(6)
C38 C41 1.526(7)
C38 C40 1.530(7)
C38 C39 1.547(7)
C39 H39A 0.9600
C39 H39B 0.9600
C39 H39C 0.9600
C40 H40A 0.9600
C40 H40B 0.9600
C40 H40C 0.9600
C41 H41A 0.9600
C41 H41B 0.9600
C41 H41C 0.9600
C42 H42 0.9300
C43 C44 1.402(5)
C43 C56 1.405(5)
C44 C45 1.420(5)
C45 C50 1.388(5)
C45 C46 1.533(5)
C46 C47 1.536(6)
C46 C49 1.538(6)
C46 C48 1.537(6)
C47 H47A 0.9600
C47 H47B 0.9600
C47 H47C 0.9600
C48 H48A 0.9600
C48 H48B 0.9600
C48 H48C 0.9600
C49 H49A 0.9600
C49 H49B 0.9600
C49 H49C 0.9600
C50 C51 1.401(5)
C50 H50 0.9300
C51 C56 1.381(5)
C51 C52 1.542(5)
C52 C55 1.529(6)
C52 C54 1.531(6)
C52 C53 1.533(6)
C53 H53A 0.9600
C53 H53B 0.9600
C53 H53C 0.9600
C54 H54A 0.9600
C54 H54B 0.9600
C54 H54C 0.9600
C55 H55A 0.9600
C55 H55B 0.9600
C55 H55C 0.9600
C56 H56 0.9300
C57 C70 1.399(5)
C57 C58 1.407(5)
C58 C59 1.418(5)
C59 C64 1.387(5)
C59 C60 1.531(5)
C60 C63 1.526(6)
C60 C61 1.534(6)
C60 C62 1.542(6)
C61 H61A 0.9600
C61 H61B 0.9600
C61 H61C 0.9600
C62 H62A 0.9600
C62 H62B 0.9600
C62 H62C 0.9600
C63 H63A 0.9600
C63 H63B 0.9600
C63 H63C 0.9600
C64 C65 1.408(5)
C64 H64 0.9300
C65 C70 1.379(5)
C65 C66 1.531(5)
C66 C68 1.515(7)
C66 C67 1.525(7)
C66 C69 1.534(7)
C67 H67A 0.9600
C67 H67B 0.9600
C67 H67C 0.9600
C68 H68A 0.9600
C68 H68B 0.9600
C68 H68C 0.9600
C69 H69A 0.9600
C69 H69B 0.9600
C69 H69C 0.9600
C70 H70 0.9300
C71 C84 1.399(5)
C71 C72 1.422(5)
C72 C73 1.421(5)
C73 C78 1.392(5)
C73 C74 1.532(5)
C74 C76 1.536(6)
C74 C75 1.542(6)
C74 C77 1.546(5)
C75 H75A 0.9600
C75 H75B 0.9600
C75 H75C 0.9600
C76 H76A 0.9600
C76 H76B 0.9600
C76 H76C 0.9600
C77 H77A 0.9600
C77 H77B 0.9600
C77 H77C 0.9600
C78 C79 1.403(6)
C78 H78 0.9300
C79 C84 1.375(5)
C79 C80 1.542(5)
C80 C82 1.511(7)
C80 C83 1.520(7)
C80 C81 1.553(7)
C81 H81A 0.9600
C81 H81B 0.9600
C81 H81C 0.9600
C82 H82A 0.9600
C82 H82B 0.9600
C82 H82C 0.9600
C83 H83A 0.9600
C83 H83B 0.9600
C83 H83C 0.9600
C84 H84 0.9300
C85 C86 1.432(9)
C85 H85A 0.9700
C85 H85B 0.9700
C86 C87 1.458(17)
C86 C87A 1.541(14)
C86 H86A 0.9700
C86 H86B 0.9700
C87 C88 1.487(19)
C87 H87A 0.9700
C87 H87B 0.9700
C88 H88A 0.9700
C88 H88B 0.9700
C87A C88A 1.445(16)
C87A H87C 0.9700
C87A H87D 0.9700
C88A H88C 0.9700
C88A H88D 0.9700
C89 C90 1.430(14)
C89 H89A 0.9700
C89 H89B 0.9700
C90 C91 1.525(12)
C90 H90A 0.9700
C90 H90B 0.9700
C89A C90A 1.47(2)
C89A H89C 0.9700
C89A H89D 0.9700
C90A C91 1.523(18)
C90A H90C 0.9700
C90A H90D 0.9700
C91 C92 1.444(8)
C91 H91A 0.9700
C91 H91B 0.9700
C92 H92A 0.9700
C92 H92B 0.9700
C93 C94 1.511(9)
C93 H93A 0.9600
C93 H93B 0.9600
C93 H93C 0.9600
C94 C99 1.343(8)
C94 C95 1.424(11)
C95 C96 1.410(13)
C95 H95 0.9300
C96 C97 1.346(13)
C96 H96 0.9300
C97 C98 1.356(11)
C97 H97 0.9300
C98 C99 1.344(9)
C98 H98 0.9300
C99 H99 0.9300

loop_
_platon_squeeze_void_nr
_platon_squeeze_void_average_x
_platon_squeeze_void_average_y
_platon_squeeze_void_average_z
_platon_squeeze_void_volume
_platon_squeeze_void_count_electrons
_platon_squeeze_void_content
1 0.242 0.176 0.324 1322 185 ' '
2 0.088 0.490 0.596 11 2 ' '
3 0.125 0.079 0.972 8 2 ' '
4 0.285 0.910 0.169 15 4 ' '
5 0.715 0.090 0.831 15 4 ' '
6 0.875 0.920 0.028 8 2 ' '
7 0.912 0.510 0.404 11 2 ' '
